data_4114849
loop_
_publ_author_name
'Juan C. Noveron'
'Myoung Soo Lah'
'Rico E. Del Sesto'
'Atta M. Arif'
'Joel S. Miller'
'Peter J. Stang'

_publ_section_title
;
 Engineering the Structure and Magnetic Properties of Crystalline Solids
 via the Metal-Directed Self-Assembly of a Versatile Molecular Building
 Unit
;
_journal_name_full 'Journal of the American Chemical Society'
_journal_page_first 6613
_journal_page_last 6625
_journal_paper_doi 10.1021/ja0200241
_journal_volume 124
_journal_year 2002
_chemical_formula_sum 'C26 H28 Co0.5 N6 Ni0.5 O10'
_chemical_formula_weight 643.36
_chemical_name_systematic
;
 ?
;
_space_group_IT_number 14
_symmetry_cell_setting monoclinic
_symmetry_space_group_name_Hall '-P 2ybc'
_symmetry_space_group_name_H-M 'P 1 21/c 1'
_atom_sites_solution_hydrogens geom
_atom_sites_solution_primary direct
_atom_sites_solution_secondary difmap
_audit_creation_method SHELXL-97
_cell_angle_alpha 90.00
_cell_angle_beta 97.8068(17)
_cell_angle_gamma 90.00
_cell_formula_units_Z 2
_cell_length_a 7.4425(3)
_cell_length_b 12.6362(5)
_cell_length_c 14.7425(8)
_cell_measurement_reflns_used 3090
_cell_measurement_temperature 200(1)
_cell_measurement_theta_max 27.48
_cell_measurement_theta_min 1.02
_cell_volume 1373.61(11)
_computing_cell_refinement DENZO-SMN
_computing_data_collection 'Nonius COLLECT'
_computing_data_reduction DENZO-SMN
_computing_molecular_graphics 'WinGX, Ortep3'
_computing_structure_refinement 'SHELXL-97 (Sheldrick, 1997)'
_computing_structure_solution SIR97
_diffrn_ambient_temperature 200(1)
_diffrn_measured_fraction_theta_full 0.965
_diffrn_measured_fraction_theta_max 0.965
_diffrn_measurement_device_type 'Nonius KappaCCD Diffractometer'
_diffrn_measurement_method 'Phi plus Omega scan'
_diffrn_radiation_monochromator graphite
_diffrn_radiation_source 'fine-focus sealed tube'
_diffrn_radiation_type MoK\a
_diffrn_radiation_wavelength 0.71073
_diffrn_reflns_av_R_equivalents 0.0666
_diffrn_reflns_av_sigmaI/netI 0.0953
_diffrn_reflns_limit_h_max 9
_diffrn_reflns_limit_h_min -9
_diffrn_reflns_limit_k_max 16
_diffrn_reflns_limit_k_min -13
_diffrn_reflns_limit_l_max 19
_diffrn_reflns_limit_l_min -19
_diffrn_reflns_number 5869
_diffrn_reflns_theta_full 27.87
_diffrn_reflns_theta_max 27.87
_diffrn_reflns_theta_min 3.99
_diffrn_standards_decay_% <2.0
_exptl_absorpt_coefficient_mu 0.735
_exptl_absorpt_correction_T_max 0.9301
_exptl_absorpt_correction_T_min 0.8669
_exptl_absorpt_correction_type multi-scan
_exptl_absorpt_process_details 'DENZO-SMN (Otwinowski & Minor, 1997)'
_exptl_crystal_colour red-green
_exptl_crystal_density_diffrn 1.556
_exptl_crystal_description prism
_exptl_crystal_F_000 667
_exptl_crystal_size_max 0.20
_exptl_crystal_size_mid 0.13
_exptl_crystal_size_min 0.10
_refine_diff_density_max 0.331
_refine_diff_density_min -0.298
_refine_diff_density_rms 0.073
_refine_ls_extinction_method none
_refine_ls_goodness_of_fit_ref 1.009
_refine_ls_hydrogen_treatment mixed
_refine_ls_matrix_type full
_refine_ls_number_parameters 253
_refine_ls_number_reflns 3162
_refine_ls_number_restraints 0
_refine_ls_restrained_S_all 1.009
_refine_ls_R_factor_all 0.1046
_refine_ls_R_factor_gt 0.0481
_refine_ls_shift/su_max 0.000
_refine_ls_shift/su_mean 0.000
_refine_ls_structure_factor_coef Fsqd
_refine_ls_weighting_details 'calc w=1/[\s^2^(Fo^2^)+(0.0340P)^2^+0.0406P] where P=(Fo^2^+2Fc^2^)/3'
_refine_ls_weighting_scheme calc
_refine_ls_wR_factor_gt 0.0789
_refine_ls_wR_factor_ref 0.0918
_reflns_number_gt 1975
_reflns_number_total 3162
_reflns_threshold_expression >2sigma(I)
_cod_data_source_file ja0200241_11.cif
_cod_data_source_block Co_Ni_Complex11
_cod_original_sg_symbol_H-M 'P 21/c'
_cod_original_formula_sum 'C26 H28 Co0.50 N6 Ni0.50 O10'
_cod_database_code 4114849

loop_
_symmetry_equiv_pos_as_xyz
'x, y, z'
'-x, y+1/2, -z+1/2'
'-x, -y, -z'
'x, -y-1/2, z-1/2'

loop_
_atom_site_label
_atom_site_type_symbol
_atom_site_fract_x
_atom_site_fract_y
_atom_site_fract_z
_atom_site_U_iso_or_equiv
_atom_site_adp_type
_atom_site_occupancy
_atom_site_symmetry_multiplicity
_atom_site_calc_flag
_atom_site_refinement_flags
Ni1 Ni 1.0000 0.0000 0.0000 0.01794(17) Uani 0.4840(12) 2 d SP
Co1 Co 1.0000 0.0000 0.0000 0.01794(17) Uani 0.4840(12) 2 d SP
O1 O 0.7719(2) 0.09256(11) -0.05231(11) 0.0279(5) Uani 1 1 d .
O2 O 0.8884(3) 0.25142(12) -0.04467(13) 0.0382(5) Uani 1 1 d .
O3 O 0.6208(3) 0.22471(14) -0.11715(14) 0.0426(6) Uani 1 1 d .
O4 O 0.8229(2) -0.12644(13) -0.03953(12) 0.0273(5) Uani 1 1 d .
O5 O 0.7971(3) -0.15024(12) 0.44196(12) 0.0347(5) Uani 1 1 d .
N1 N 0.7598(3) 0.19011(16) -0.07182(14) 0.0266(5) Uani 1 1 d .
N2 N 0.9093(3) 0.00467(14) 0.12835(13) 0.0230(5) Uani 1 1 d .
N3 N 0.7924(3) 0.02213(15) 0.39882(14) 0.0240(5) Uani 1 1 d .
C1 C 0.6307(4) -0.1274(2) -0.0386(3) 0.0375(8) Uani 1 1 d .
C2 C 0.9039(4) -0.08259(19) 0.17976(17) 0.0277(6) Uani 1 1 d .
C3 C 0.8639(4) -0.08430(19) 0.26776(17) 0.0279(6) Uani 1 1 d .
C4 C 0.8275(3) 0.01100(16) 0.30913(16) 0.0207(5) Uani 1 1 d .
C5 C 0.8274(4) 0.10225(18) 0.25526(18) 0.0283(7) Uani 1 1 d .
C6 C 0.8684(4) 0.09561(18) 0.16841(17) 0.0253(6) Uani 1 1 d .
C7 C 0.7758(3) -0.05748(18) 0.46094(16) 0.0230(6) Uani 1 1 d .
C8 C 0.7310(3) -0.02503(17) 0.55258(17) 0.0225(6) Uani 1 1 d .
C9 C 0.7293(4) -0.1039(2) 0.61818(19) 0.0348(7) Uani 1 1 d .
C10 C 0.6867(4) -0.0818(2) 0.7039(2) 0.0404(8) Uani 1 1 d .
C11 C 0.6422(4) 0.0197(2) 0.7261(2) 0.0367(7) Uani 1 1 d .
C12 C 0.6414(4) 0.0992(2) 0.66156(19) 0.0370(7) Uani 1 1 d .
C13 C 0.6833(4) 0.0772(2) 0.57507(19) 0.0323(7) Uani 1 1 d .
H1A H 0.576(4) -0.188(3) -0.066(2) 0.073(11) Uiso 1 1 d .
H1B H 0.576(4) -0.057(3) -0.066(2) 0.073(10) Uiso 1 1 d .
H1C H 0.606(6) -0.127(3) 0.027(3) 0.134(18) Uiso 1 1 d .
H2 H 0.932(4) -0.147(2) 0.1528(18) 0.048(8) Uiso 1 1 d .
H3 H 0.866(3) -0.1507(17) 0.3000(16) 0.031(7) Uiso 1 1 d .
H3N H 0.779(4) 0.088(2) 0.4193(19) 0.045(8) Uiso 1 1 d .
H4 H 0.862(4) -0.186(3) -0.034(2) 0.065(12) Uiso 1 1 d .
H5 H 0.797(3) 0.1652(19) 0.2789(16) 0.032(7) Uiso 1 1 d .
H6 H 0.874(3) 0.1606(18) 0.1323(16) 0.029(7) Uiso 1 1 d .
H9 H 0.760(4) -0.170(2) 0.6017(18) 0.050(9) Uiso 1 1 d .
H10 H 0.685(4) -0.139(2) 0.749(2) 0.059(9) Uiso 1 1 d .
H11 H 0.612(3) 0.0378(16) 0.7835(16) 0.014(6) Uiso 1 1 d .
H12 H 0.607(4) 0.172(2) 0.6738(19) 0.052(9) Uiso 1 1 d .
H13 H 0.684(3) 0.1310(18) 0.5274(18) 0.034(7) Uiso 1 1 d .

loop_
_atom_site_aniso_label
_atom_site_aniso_U_11
_atom_site_aniso_U_22
_atom_site_aniso_U_33
_atom_site_aniso_U_23
_atom_site_aniso_U_13
_atom_site_aniso_U_12
Ni1 0.0252(3) 0.0151(2) 0.0147(3) -0.0005(2) 0.00694(19) 0.0010(2)
Co1 0.0252(3) 0.0151(2) 0.0147(3) -0.0005(2) 0.00694(19) 0.0010(2)
O1 0.0368(12) 0.0158(8) 0.0312(11) 0.0057(7) 0.0048(9) 0.0025(7)
O2 0.0447(13) 0.0192(9) 0.0509(14) 0.0001(8) 0.0075(11) -0.0013(9)
O3 0.0361(13) 0.0417(11) 0.0504(14) 0.0203(9) 0.0073(11) 0.0121(9)
O4 0.0325(12) 0.0170(10) 0.0334(11) -0.0011(8) 0.0082(9) 0.0001(8)
O5 0.0551(14) 0.0210(10) 0.0298(11) 0.0051(8) 0.0126(10) 0.0062(8)
N1 0.0347(15) 0.0257(12) 0.0223(12) 0.0041(9) 0.0147(11) 0.0056(10)
N2 0.0310(12) 0.0194(10) 0.0193(11) -0.0011(9) 0.0062(9) 0.0005(9)
N3 0.0372(14) 0.0172(11) 0.0189(12) -0.0001(8) 0.0081(10) -0.0004(9)
C1 0.0302(19) 0.0285(15) 0.055(2) -0.0006(15) 0.0117(16) -0.0072(13)
C2 0.0402(18) 0.0218(13) 0.0232(15) -0.0019(11) 0.0119(13) 0.0016(11)
C3 0.0418(19) 0.0212(13) 0.0226(15) 0.0018(11) 0.0108(13) 0.0003(11)
C4 0.0220(13) 0.0233(12) 0.0176(12) -0.0011(10) 0.0055(10) -0.0018(10)
C5 0.0443(19) 0.0161(13) 0.0261(16) -0.0024(10) 0.0105(13) 0.0032(11)
C6 0.0356(17) 0.0207(13) 0.0210(15) 0.0018(11) 0.0089(12) 0.0039(11)
C7 0.0267(16) 0.0226(13) 0.0200(14) 0.0026(10) 0.0038(11) -0.0007(11)
C8 0.0184(14) 0.0281(13) 0.0206(14) 0.0013(10) 0.0012(11) -0.0022(9)
C9 0.051(2) 0.0333(16) 0.0225(16) 0.0066(12) 0.0122(14) 0.0047(13)
C10 0.048(2) 0.0482(18) 0.0268(17) 0.0121(14) 0.0117(15) 0.0015(15)
C11 0.0364(18) 0.056(2) 0.0181(15) -0.0058(14) 0.0051(14) -0.0078(14)
C12 0.048(2) 0.0375(16) 0.0274(17) -0.0059(13) 0.0109(15) -0.0049(13)
C13 0.0455(19) 0.0305(15) 0.0227(16) 0.0017(12) 0.0113(14) -0.0046(13)

loop_
_atom_type_symbol
_atom_type_description
_atom_type_scat_dispersion_real
_atom_type_scat_dispersion_imag
_atom_type_scat_source
C C 0.0033 0.0016 'International Tables Vol C Tables 4.2.6.8 and 6.1.1.4'
H H 0.0000 0.0000 'International Tables Vol C Tables 4.2.6.8 and 6.1.1.4'
N N 0.0061 0.0033 'International Tables Vol C Tables 4.2.6.8 and 6.1.1.4'
O O 0.0106 0.0060 'International Tables Vol C Tables 4.2.6.8 and 6.1.1.4'
Co Co 0.3494 0.9721 'International Tables Vol C Tables 4.2.6.8 and 6.1.1.4'
Ni Ni 0.3393 1.1124 'International Tables Vol C Tables 4.2.6.8 and 6.1.1.4'

loop_
_geom_angle_atom_site_label_1
_geom_angle_atom_site_label_2
_geom_angle_atom_site_label_3
_geom_angle
_geom_angle_site_symmetry_1
_geom_angle_site_symmetry_3
N2 Ni1 N2 180.00(10) 3_755 .
N2 Ni1 O4 89.71(7) 3_755 .
N2 Ni1 O4 90.29(7) . .
N2 Ni1 O4 90.29(7) 3_755 3_755
N2 Ni1 O4 89.71(7) . 3_755
O4 Ni1 O4 180.00(11) . 3_755
N2 Ni1 O1 88.44(7) 3_755 3_755
N2 Ni1 O1 91.56(7) . 3_755
O4 Ni1 O1 97.04(7) . 3_755
O4 Ni1 O1 82.96(7) 3_755 3_755
N2 Ni1 O1 91.56(7) 3_755 .
N2 Ni1 O1 88.44(7) . .
O4 Ni1 O1 82.96(7) . .
O4 Ni1 O1 97.04(7) 3_755 .
O1 Ni1 O1 180.00(12) 3_755 .
N1 O1 Ni1 130.47(15) . .
C1 O4 Ni1 126.37(16) . .
C1 O4 H4 110(2) . .
Ni1 O4 H4 118(2) . .
O3 N1 O2 120.1(2) . .
O3 N1 O1 119.8(2) . .
O2 N1 O1 120.1(2) . .
C2 N2 C6 115.3(2) . .
C2 N2 Ni1 121.69(15) . .
C6 N2 Ni1 122.71(16) . .
C7 N3 C4 127.19(19) . .
C7 N3 H3N 115.5(18) . .
C4 N3 H3N 117.3(18) . .
O4 C1 H1A 112(2) . .
O4 C1 H1B 109.0(17) . .
H1A C1 H1B 114(3) . .
O4 C1 H1C 109(3) . .
H1A C1 H1C 107(3) . .
H1B C1 H1C 106(3) . .
N2 C2 C3 125.1(2) . .
N2 C2 H2 116.7(16) . .
C3 C2 H2 118.2(16) . .
C2 C3 C4 118.8(2) . .
C2 C3 H3 119.2(14) . .
C4 C3 H3 121.9(14) . .
N3 C4 C3 125.2(2) . .
N3 C4 C5 118.1(2) . .
C3 C4 C5 116.7(2) . .
C6 C5 C4 120.1(2) . .
C6 C5 H5 121.0(15) . .
C4 C5 H5 119.0(15) . .
N2 C6 C5 124.0(2) . .
N2 C6 H6 116.6(14) . .
C5 C6 H6 119.3(14) . .
O5 C7 N3 121.5(2) . .
O5 C7 C8 121.6(2) . .
N3 C7 C8 116.9(2) . .
C9 C8 C13 118.2(2) . .
C9 C8 C7 117.2(2) . .
C13 C8 C7 124.5(2) . .
C10 C9 C8 121.3(3) . .
C10 C9 H9 122.3(18) . .
C8 C9 H9 116.4(18) . .
C9 C10 C11 120.2(3) . .
C9 C10 H10 119.8(17) . .
C11 C10 H10 120.0(17) . .
C10 C11 C12 119.5(3) . .
C10 C11 H11 122.7(13) . .
C12 C11 H11 117.9(13) . .
C13 C12 C11 120.6(3) . .
C13 C12 H12 117.3(17) . .
C11 C12 H12 122.1(17) . .
C12 C13 C8 120.2(2) . .
C12 C13 H13 123.2(14) . .
C8 C13 H13 116.5(14) . .

loop_
_geom_bond_atom_site_label_1
_geom_bond_atom_site_label_2
_geom_bond_distance
_geom_bond_site_symmetry_2
Ni1 N2 2.0944(19) 3_755
Ni1 N2 2.0944(19) .
Ni1 O4 2.1027(16) .
Ni1 O4 2.1027(16) 3_755
Ni1 O1 2.1185(16) 3_755
Ni1 O1 2.1185(16) .
O1 N1 1.266(2) .
O2 N1 1.254(3) .
O3 N1 1.232(3) .
O4 C1 1.432(3) .
O4 H4 0.80(3) .
O5 C7 1.220(3) .
N2 C2 1.342(3) .
N2 C6 1.346(3) .
N3 C7 1.377(3) .
N3 C4 1.389(3) .
N3 H3N 0.89(3) .
C1 H1A 0.94(3) .
C1 H1B 1.04(3) .
C1 H1C 1.01(5) .
C2 C3 1.370(3) .
C2 H2 0.95(3) .
C3 C4 1.393(3) .
C3 H3 0.96(2) .
C4 C5 1.400(3) .
C5 C6 1.359(3) .
C5 H5 0.91(2) .
C6 H6 0.98(2) .
C7 C8 1.492(3) .
C8 C9 1.390(3) .
C8 C13 1.392(3) .
C9 C10 1.373(4) .
C9 H9 0.90(3) .
C10 C11 1.375(4) .
C10 H10 0.99(3) .
C11 C12 1.383(4) .
C11 H11 0.93(2) .
C12 C13 1.381(4) .
C12 H12 0.97(3) .
C13 H13 0.98(2) .

loop_
_geom_hbond_atom_site_label_D
_geom_hbond_atom_site_label_H
_geom_hbond_atom_site_label_A
_geom_hbond_distance_DH
_geom_hbond_distance_HA
_geom_hbond_distance_DA
_geom_hbond_angle_DHA
_geom_hbond_site_symmetry_A
N3 H3N O2 0.89(3) 2.22(3) 3.038(3) 151(2) 4_566
O4 H4 O5 0.80(3) 2.15(3) 2.839(2) 144(3) 4
